data_1572009
loop_
_publ_author_name
'Wang, Xia'
'Wang, Shao-Jie'
'Xin, Xiaolan'
'An, Hao'
'Tu, Zhifeng'
'Yang, Hui'
'Wong, Ming Wah'
'Lu, Shenci'

_publ_section_title
;
 Enantioconvergent and diastereoselective synthesis of atropisomeric
 hydrazides bearing a cyclic quaternary stereocenter through ternary
 catalysis.
;
_journal_issue 33
_journal_name_full 'Chemical science'
_journal_page_first 13240
_journal_page_last 13249
_journal_paper_doi 10.1039/d4sc03190c
_journal_volume 15
_journal_year 2024
_chemical_absolute_configuration rmad
_chemical_formula_moiety 'C24 H33 N3 O7'
_chemical_formula_sum 'C24 H33 N3 O7'
_chemical_formula_weight 475.53
_space_group_crystal_system triclinic
_space_group_IT_number 1
_space_group_name_Hall 'P 1'
_space_group_name_H-M_alt 'P 1'
_atom_sites_solution_hydrogens geom
_atom_sites_solution_primary dual
_audit_creation_date 2023-04-06
_audit_creation_method
;
Olex2 1.5-alpha
(compiled 2023.03.06 svn.rbb2c1857 for OlexSys, GUI svn.r6748)
;
_audit_update_record
;
2023-04-06 deposited with the CCDC.	2024-06-27 downloaded from the CCDC.
;
_cell_angle_alpha 97.915(6)
_cell_angle_beta 92.615(6)
_cell_angle_gamma 118.101(6)
_cell_formula_units_Z 2
_cell_length_a 10.4813(16)
_cell_length_b 10.5048(16)
_cell_length_c 13.991(2)
_cell_measurement_reflns_used 9807
_cell_measurement_temperature 298.0
_cell_measurement_theta_max 51.694
_cell_measurement_theta_min 2.80
_cell_volume 1335.1(4)
_computing_cell_refinement 'SAINT V8.38A (Bruker, 2018)'
_computing_data_reduction 'SAINT V8.38A (Bruker, 2018)'
_computing_molecular_graphics 'Olex2 1.5-alpha (Dolomanov et al., 2009)'
_computing_publication_material 'Olex2 1.5-alpha (Dolomanov et al., 2009)'
_computing_structure_refinement 'SHELXL 2018/3 (Sheldrick, 2015)'
_computing_structure_solution 'SHELXT 2018/2 (Sheldrick, 2018)'
_diffrn_ambient_temperature 298.0
_diffrn_measured_fraction_theta_full 0.994
_diffrn_measured_fraction_theta_max 0.972
_diffrn_measurement_device_type 'Bruker APEX-II CCD'
_diffrn_measurement_method '\f and \w scans'
_diffrn_radiation_type GaK\a
_diffrn_radiation_wavelength 1.34139
_diffrn_reflns_av_R_equivalents 0.0414
_diffrn_reflns_av_unetI/netI 0.0376
_diffrn_reflns_Laue_measured_fraction_full 0.994
_diffrn_reflns_Laue_measured_fraction_max 0.972
_diffrn_reflns_limit_h_max 14
_diffrn_reflns_limit_h_min -14
_diffrn_reflns_limit_k_max 14
_diffrn_reflns_limit_k_min -14
_diffrn_reflns_limit_l_max 17
_diffrn_reflns_limit_l_min -18
_diffrn_reflns_number 45082
_diffrn_reflns_point_group_measured_fraction_full 0.983
_diffrn_reflns_point_group_measured_fraction_max 0.927
_diffrn_reflns_theta_full 53.594
_diffrn_reflns_theta_max 65.108
_diffrn_reflns_theta_min 2.797
_diffrn_source_current 2.86
_diffrn_source_power 0.1997996
_diffrn_source_voltage 69.86
_diffrn_standards_number 0
_exptl_absorpt_coefficient_mu 0.460
_exptl_absorpt_correction_T_max 0.7526
_exptl_absorpt_correction_T_min 0.6592
_exptl_absorpt_correction_type multi-scan
_exptl_absorpt_process_details
;
SADABS-2016/2 (Bruker,2016/2) was used for absorption correction.
wR2(int) was 0.1160 before and 0.0597 after correction.
The Ratio of minimum to maximum transmission is 0.8759.
The \l/2 correction factor is Not present.
;
_exptl_crystal_colour colourless
_exptl_crystal_colour_primary colourless
_exptl_crystal_density_diffrn 1.183
_exptl_crystal_description block
_exptl_crystal_F_000 508
_exptl_crystal_size_max 0.12
_exptl_crystal_size_mid 0.04
_exptl_crystal_size_min 0.02
_refine_diff_density_max 0.360
_refine_diff_density_min -0.144
_refine_diff_density_rms 0.034
_refine_ls_abs_structure_details
;
 Flack x determined using 3410 quotients [(I+)-(I-)]/[(I+)+(I-)]
 (Parsons, Flack and Wagner, Acta Cryst. B69 (2013) 249-259).
;
_refine_ls_abs_structure_Flack 0.05(7)
_refine_ls_extinction_coef 0.043(5)
_refine_ls_extinction_expression Fc^*^=kFc[1+0.001xFc^2^\l^3^/sin(2\q)]^-1/4^
_refine_ls_extinction_method 'SHELXL-2018/3 (Sheldrick 2018)'
_refine_ls_goodness_of_fit_ref 1.002
_refine_ls_hydrogen_treatment constr
_refine_ls_matrix_type full
_refine_ls_number_parameters 628
_refine_ls_number_reflns 12815
_refine_ls_number_restraints 3
_refine_ls_restrained_S_all 1.002
_refine_ls_R_factor_all 0.0777
_refine_ls_R_factor_gt 0.0527
_refine_ls_shift/su_max 0.008
_refine_ls_shift/su_mean 0.000
_refine_ls_structure_factor_coef Fsqd
_refine_ls_weighting_details 'w=1/[\s^2^(Fo^2^)+(0.1066P)^2^] where P=(Fo^2^+2Fc^2^)/3'
_refine_ls_weighting_scheme calc
_refine_ls_wR_factor_gt 0.1450
_refine_ls_wR_factor_ref 0.1627
_reflns_Friedel_coverage 0.907
_reflns_Friedel_fraction_full 0.972
_reflns_Friedel_fraction_max 0.881
_reflns_number_gt 8482
_reflns_number_total 12815
_reflns_threshold_expression 'I > 2\s(I)'
_cod_data_source_file d4sc03190c2.cif
_cod_data_source_block 20220728bl_0m
_cod_depositor_comments 'Adding full bibliography for 1572009--1572010.cif.'
_cod_original_cell_volume 1335.2(4)
_cod_database_code 1572009
_shelx_shelxl_version_number 2018/3
_shelx_space_group_comment
;
The symmetry employed for this shelxl refinement is uniquely defined
by the following loop, which should always be used as a source of
symmetry information in preference to the above space-group names.
They are only intended as comments.
;
_shelx_estimated_absorpt_t_max 0.991
_shelx_estimated_absorpt_t_min 0.947
_olex2_refinement_description
;
1. Fixed Uiso
 At 1.2 times of:
  All C(H) groups, All C(H,H) groups, All N(H) groups
 At 1.5 times of:
  All C(H,H,H) groups
2.a Ternary CH refined with riding coordinates:
 C36(H36), C12(H12)
2.b Secondary CH2 refined with riding coordinates:
 C16(H16A,H16B), C19(H19A,H19B), C40(H40A,H40B), C43(H43A,H43B)
2.c Aromatic/amide H refined with riding coordinates:
 N3(H3), N4(H4A), C6(H6), C2(H2), C3(H3A), C4(H4), C5(H5), C31(H31), C27(H27),
 C33(H33), C8(H8), C28(H28), C29(H29), C30(H30)
2.d Idealised Me refined as rotating group:
 C38(H38A,H38B,H38C), C14(H14A,H14B,H14C), C13(H13A,H13B,H13C), C37(H37A,H37B,
 H37C), C01H(H01A,H01B,H01C), C23(H23A,H23B,H23C), C01J(H01D,H01E,H01F),
 C24(H24A,H24B,H24C), C25(H25A,H25B,H25C), C01N(H01G,H01H,H01I), C41(H41A,H41B,
 H41C), C17(H17A,H17B,H17C), C44(H44A,H44B,H44C), C20(H20A,H20B,H20C)
;
_olex2_submission_special_instructions 'No special instructions were received'

loop_
_space_group_symop_operation_xyz
'x, y, z'

loop_
_atom_site_label
_atom_site_type_symbol
_atom_site_fract_x
_atom_site_fract_y
_atom_site_fract_z
_atom_site_U_iso_or_equiv
_atom_site_adp_type
_atom_site_occupancy
_atom_site_site_symmetry_order
_atom_site_calc_flag
_atom_site_refinement_flags_posn
_atom_site_refinement_flags_adp
_atom_site_refinement_flags_occupancy
_atom_site_disorder_assembly
_atom_site_disorder_group
O2 O 0.6059(3) 0.1902(2) 0.22557(17) 0.0755(6) Uani 1 1 d . . . . .
O3 O 0.5109(3) 0.2097(3) 0.36443(19) 0.0833(7) Uani 1 1 d . . . . .
O13 O 0.5828(3) 0.3782(3) 0.8858(2) 0.1035(9) Uani 1 1 d . . . . .
O1 O 0.3874(3) 0.5635(3) 0.1975(2) 0.0997(8) Uani 1 1 d . . . . .
O14 O 0.8683(3) 0.4295(3) 0.7981(2) 0.0942(8) Uani 1 1 d . . . . .
O5 O 0.2885(3) 0.2297(3) 0.1489(2) 0.0998(8) Uani 1 1 d . . . . .
O11 O 0.4749(2) 0.6236(3) 0.8215(2) 0.0868(7) Uani 1 1 d . . . . .
N3 N 0.3040(3) 0.2903(3) 0.40266(19) 0.0684(6) Uani 1 1 d . . . . .
H3 H 0.363508 0.276218 0.438411 0.082 Uiso 1 1 calc R U . . .
N1 N 0.5818(2) 0.3892(2) 0.27286(18) 0.0610(5) Uani 1 1 d . . . . .
O10 O 0.4019(3) 0.4598(3) 0.6809(2) 0.1019(9) Uani 1 1 d . . . . .
O4 O 0.1483(3) 0.0993(3) 0.2548(2) 0.0957(8) Uani 1 1 d . . . . .
O8 O 0.3223(3) 0.0254(3) 0.5388(2) 0.1044(9) Uani 1 1 d . . . . .
O7 O 0.1593(3) 0.2148(3) 0.5126(2) 0.0901(7) Uani 1 1 d . . . . .
O6 O 0.1055(3) 0.3275(4) 0.4039(3) 0.1080(10) Uani 1 1 d . . . . .
N6 N 0.6390(3) 0.5802(3) 0.74807(18) 0.0644(6) Uani 1 1 d . . . . .
N2 N 0.3335(3) 0.3236(3) 0.30992(19) 0.0676(6) Uani 1 1 d . . . . .
N4 N 0.4594(3) 0.2307(3) 0.6389(2) 0.0763(7) Uani 1 1 d . . . . .
H4A H 0.413240 0.265180 0.608181 0.092 Uiso 1 1 calc R U . . .
C1 C 0.7866(3) 0.4561(3) 0.1690(2) 0.0626(6) Uani 1 1 d . . . . .
C21 C 0.5619(3) 0.2558(3) 0.2938(2) 0.0633(7) Uani 1 1 d . . . . .
N5 N 0.5572(3) 0.3155(3) 0.72152(19) 0.0724(7) Uani 1 1 d . . . . .
C00L C 0.4957(3) 0.5481(4) 0.7449(3) 0.0734(8) Uani 1 1 d . . . . .
O9 O 0.5096(4) 0.0408(4) 0.6339(4) 0.1383(16) Uani 1 1 d . . . . .
O12 O 0.3881(4) 0.1715(3) 0.8062(2) 0.1215(12) Uani 1 1 d . . . . .
C10 C 0.4676(4) 0.5123(4) 0.2092(3) 0.0767(8) Uani 1 1 d . . . . .
C6 C 0.8222(3) 0.4666(4) 0.0750(2) 0.0711(7) Uani 1 1 d . . . . .
H6 H 0.755851 0.462683 0.026686 0.085 Uiso 1 1 calc R U . . .
C2 C 0.8875(4) 0.4609(4) 0.2402(2) 0.0734(8) Uani 1 1 d . . . . .
H2 H 0.865433 0.453717 0.303507 0.088 Uiso 1 1 calc R U . . .
C26 C 0.7705(3) 0.8400(3) 0.8396(2) 0.0706(7) Uani 1 1 d . . . . .
C34 C 0.8088(3) 0.5043(4) 0.7916(3) 0.0719(7) Uani 1 1 d . . . . .
C36 C 0.7208(4) 0.4658(5) 0.6132(3) 0.0833(9) Uani 1 1 d . . . . .
H36 H 0.634034 0.438360 0.567954 0.100 Uiso 1 1 calc R U . . .
C3 C 1.0191(4) 0.4761(5) 0.2167(3) 0.0869(10) Uani 1 1 d . . . . .
H3A H 1.085330 0.477852 0.264122 0.104 Uiso 1 1 calc R U . . .
C18 C 0.2578(4) 0.2163(4) 0.2295(3) 0.0787(9) Uani 1 1 d . . . . .
C7 C 0.6489(3) 0.4506(3) 0.1932(2) 0.0626(6) Uani 1 1 d . . . . .
C42 C 0.5119(4) 0.2936(4) 0.8121(3) 0.0872(10) Uani 1 1 d . . . . .
C32 C 0.7541(3) 0.6917(3) 0.8146(2) 0.0653(7) Uani 1 1 d . . . . .
C39 C 0.4371(5) 0.0922(5) 0.6068(3) 0.0938(11) Uani 1 1 d . . . . .
C12 C 0.5391(4) 0.5614(3) 0.3922(3) 0.0782(9) Uani 1 1 d . . . . .
H12 H 0.549102 0.513943 0.445491 0.094 Uiso 1 1 calc R U . . .
C38 C 0.8359(6) 0.6211(6) 0.6039(4) 0.1176(16) Uani 1 1 d . . . . .
H38A H 0.802934 0.689554 0.627175 0.176 Uiso 1 1 calc R U . . .
H38B H 0.850908 0.624486 0.536953 0.176 Uiso 1 1 calc R U . . .
H38C H 0.925942 0.646609 0.641914 0.176 Uiso 1 1 calc R U . . .
C11 C 0.4744(3) 0.4424(3) 0.2991(2) 0.0635(6) Uani 1 1 d . . . . .
C4 C 1.0537(4) 0.4890(5) 0.1234(3) 0.0901(10) Uani 1 1 d . . . . .
H4 H 1.144071 0.501933 0.108234 0.108 Uiso 1 1 calc R U . . .
C5 C 0.9543(4) 0.4826(5) 0.0529(3) 0.0846(9) Uani 1 1 d . . . . .
H5 H 0.976890 0.489179 -0.010331 0.102 Uiso 1 1 calc R U . . .
C31 C 0.7136(4) 0.8963(4) 0.7768(3) 0.0856(9) Uani 1 1 d . . . . .
H31 H 0.658133 0.837287 0.718468 0.103 Uiso 1 1 calc R U . . .
C35 C 0.6759(3) 0.4595(3) 0.7157(2) 0.0649(7) Uani 1 1 d . . . . .
C15 C 0.1807(4) 0.2807(4) 0.4352(3) 0.0771(8) Uani 1 1 d . . . . .
C14 C 0.6923(5) 0.6838(4) 0.3835(4) 0.1012(12) Uani 1 1 d . . . . .
H14A H 0.754955 0.641946 0.369761 0.152 Uiso 1 1 calc R U . . .
H14B H 0.730937 0.753016 0.443483 0.152 Uiso 1 1 calc R U . . .
H14C H 0.686641 0.732833 0.331668 0.152 Uiso 1 1 calc R U . . .
C27 C 0.8516(5) 0.9304(4) 0.9260(3) 0.0896(10) Uani 1 1 d . . . . .
H27 H 0.889060 0.894047 0.970153 0.108 Uiso 1 1 calc R U . . .
C13 C 0.4415(6) 0.6288(5) 0.4212(4) 0.1017(12) Uani 1 1 d . . . . .
H13A H 0.430958 0.678125 0.370984 0.153 Uiso 1 1 calc R U . . .
H13B H 0.485188 0.697848 0.481020 0.153 Uiso 1 1 calc R U . . .
H13C H 0.347418 0.552553 0.429699 0.153 Uiso 1 1 calc R U . . .
C33 C 0.8529(3) 0.6501(3) 0.8405(2) 0.0734(8) Uani 1 1 d . . . . .
H33 H 0.937422 0.708134 0.883826 0.088 Uiso 1 1 calc R U . . .
C22 C 0.5987(5) 0.0483(4) 0.2325(3) 0.0885(10) Uani 1 1 d . . . . .
C8 C 0.5828(3) 0.5181(4) 0.1553(3) 0.0786(9) Uani 1 1 d . . . . .
H8 H 0.608269 0.562752 0.101102 0.094 Uiso 1 1 calc R U . . .
C28 C 0.8778(6) 1.0730(5) 0.9477(4) 0.1089(14) Uani 1 1 d . . . . .
H28 H 0.934468 1.133203 1.005265 0.131 Uiso 1 1 calc R U . . .
C37 C 0.7782(6) 0.3584(7) 0.5810(4) 0.1139(15) Uani 1 1 d . . . . .
H37A H 0.784143 0.350559 0.512392 0.171 Uiso 1 1 calc R U . . .
H37B H 0.713100 0.263691 0.595154 0.171 Uiso 1 1 calc R U . . .
H37C H 0.873326 0.393914 0.615509 0.171 Uiso 1 1 calc R U . . .
C29 C 0.8198(6) 1.1259(5) 0.8839(4) 0.1081(14) Uani 1 1 d . . . . .
H29 H 0.836679 1.222004 0.898535 0.130 Uiso 1 1 calc R U . . .
C01H C 0.3641(7) 0.7148(7) 0.9307(5) 0.143(2) Uani 1 1 d . . . . .
H01A H 0.426329 0.813084 0.921064 0.214 Uiso 1 1 calc R U . . .
H01B H 0.413208 0.690586 0.978819 0.214 Uiso 1 1 calc R U . . .
H01C H 0.275776 0.707658 0.952308 0.214 Uiso 1 1 calc R U . . .
C23 C 0.4431(6) -0.0678(5) 0.2181(5) 0.1225(17) Uani 1 1 d . . . . .
H23A H 0.395847 -0.051516 0.271954 0.184 Uiso 1 1 calc R U . . .
H23B H 0.437748 -0.162220 0.213950 0.184 Uiso 1 1 calc R U . . .
H23C H 0.395346 -0.064573 0.158947 0.184 Uiso 1 1 calc R U . . .
C01J C 0.2283(6) 0.4554(7) 0.8481(6) 0.138(2) Uani 1 1 d . . . . .
H01D H 0.136500 0.447326 0.862909 0.208 Uiso 1 1 calc R U . . .
H01E H 0.271234 0.432587 0.900656 0.208 Uiso 1 1 calc R U . . .
H01F H 0.213024 0.388069 0.789411 0.208 Uiso 1 1 calc R U . . .
C24 C 0.6726(8) 0.0297(7) 0.1431(5) 0.1277(18) Uani 1 1 d . . . . .
H24A H 0.633202 0.051903 0.088424 0.192 Uiso 1 1 calc R U . . .
H24B H 0.654985 -0.069661 0.128507 0.192 Uiso 1 1 calc R U . . .
H24C H 0.775624 0.095225 0.156676 0.192 Uiso 1 1 calc R U . . .
C25 C 0.6854(7) 0.0601(6) 0.3248(4) 0.1144(15) Uani 1 1 d . . . . .
H25A H 0.780203 0.144718 0.331893 0.172 Uiso 1 1 calc R U . . .
H25B H 0.695554 -0.026414 0.322427 0.172 Uiso 1 1 calc R U . . .
H25C H 0.635996 0.069649 0.379237 0.172 Uiso 1 1 calc R U . . .
C30 C 0.7374(6) 1.0379(5) 0.7988(4) 0.1036(12) Uani 1 1 d . . . . .
H30 H 0.697460 1.073792 0.755945 0.124 Uiso 1 1 calc R U . . .
C01N C 0.2742(7) 0.6526(8) 0.7520(6) 0.137(2) Uani 1 1 d . . . . .
H01G H 0.344776 0.750385 0.746200 0.205 Uiso 1 1 calc R U . . .
H01H H 0.183448 0.649896 0.763444 0.205 Uiso 1 1 calc R U . . .
H01I H 0.259943 0.586389 0.692870 0.205 Uiso 1 1 calc R U . . .
C01O C 0.3276(4) 0.6077(5) 0.8345(4) 0.1074(15) Uani 1 1 d . . . . .
C16 C 0.0372(6) 0.2013(7) 0.5617(4) 0.1197(17) Uani 1 1 d . . . . .
H16A H -0.047748 0.170628 0.515028 0.144 Uiso 1 1 calc R U . . .
H16B H 0.059717 0.294241 0.601593 0.144 Uiso 1 1 calc R U . . .
C19 C 0.0554(7) -0.0148(6) 0.1745(5) 0.139(2) Uani 1 1 d . . . . .
H19A H 0.002170 0.020334 0.137134 0.166 Uiso 1 1 calc R U . . .
H19B H 0.114955 -0.038240 0.132136 0.166 Uiso 1 1 calc R U . . .
C40 C 0.2841(7) -0.1209(6) 0.4916(6) 0.143(2) Uani 1 1 d . . . . .
H40A H 0.359416 -0.116868 0.452277 0.171 Uiso 1 1 calc R U . . .
H40B H 0.278977 -0.179738 0.540433 0.171 Uiso 1 1 calc R U . . .
C43 C 0.3360(9) 0.1411(8) 0.9035(6) 0.164(3) Uani 1 1 d . . . . .
H43A H 0.407764 0.134185 0.945576 0.197 Uiso 1 1 calc R U . . .
H43B H 0.318308 0.218391 0.935179 0.197 Uiso 1 1 calc R U . . .
C41 C 0.1532(9) -0.1856(11) 0.4338(8) 0.197(4) Uani 1 1 d . . . . .
H41A H 0.161755 -0.134687 0.380448 0.295 Uiso 1 1 calc R U . . .
H41B H 0.080329 -0.181390 0.471207 0.295 Uiso 1 1 calc R U . . .
H41C H 0.125535 -0.286188 0.409074 0.295 Uiso 1 1 calc R U . . .
C17 C 0.0101(12) 0.0891(14) 0.6228(9) 0.216(5) Uani 1 1 d . . . . .
H17A H -0.031095 -0.005870 0.582123 0.324 Uiso 1 1 calc R U . . .
H17B H -0.056638 0.089754 0.667430 0.324 Uiso 1 1 calc R U . . .
H17C H 0.100371 0.110623 0.658606 0.324 Uiso 1 1 calc R U . . .
C44 C 0.2090(14) 0.0098(13) 0.8834(11) 0.231(6) Uani 1 1 d . . . . .
H44A H 0.211736 -0.048135 0.824976 0.347 Uiso 1 1 calc R U . . .
H44B H 0.127755 0.027614 0.874835 0.347 Uiso 1 1 calc R U . . .
H44C H 0.198594 -0.042028 0.936487 0.347 Uiso 1 1 calc R U . . .
C20 C -0.0406(10) -0.1377(7) 0.2055(8) 0.179(3) Uani 1 1 d . . . . .
H20A H -0.078926 -0.219464 0.152447 0.268 Uiso 1 1 calc R U . . .
H20B H -0.119012 -0.124317 0.228738 0.268 Uiso 1 1 calc R U . . .
H20C H 0.008095 -0.156390 0.257129 0.268 Uiso 1 1 calc R U . . .

loop_
_atom_site_aniso_label
_atom_site_aniso_U_11
_atom_site_aniso_U_22
_atom_site_aniso_U_33
_atom_site_aniso_U_23
_atom_site_aniso_U_13
_atom_site_aniso_U_12
O2 0.0938(15) 0.0617(11) 0.0855(13) 0.0217(10) 0.0266(12) 0.0457(11)
O3 0.1088(17) 0.0854(14) 0.0937(16) 0.0430(13) 0.0408(14) 0.0680(14)
O13 0.1063(19) 0.0915(17) 0.0745(14) 0.0173(13) -0.0073(13) 0.0179(15)
O1 0.0861(16) 0.1102(19) 0.138(2) 0.0562(17) 0.0137(15) 0.0673(15)
O14 0.0868(16) 0.0903(16) 0.117(2) 0.0110(14) -0.0158(14) 0.0563(14)
O5 0.0937(17) 0.1050(19) 0.0704(15) 0.0181(13) 0.0018(13) 0.0236(15)
O11 0.0619(12) 0.0858(14) 0.1016(17) -0.0108(12) 0.0085(11) 0.0341(11)
N3 0.0689(13) 0.0759(14) 0.0713(14) 0.0186(12) 0.0098(11) 0.0423(12)
N1 0.0630(12) 0.0553(11) 0.0751(14) 0.0200(10) 0.0071(10) 0.0349(10)
O10 0.0703(13) 0.1096(19) 0.116(2) -0.0316(16) -0.0256(13) 0.0524(14)
O4 0.0825(15) 0.0780(14) 0.0897(16) 0.0143(12) 0.0018(12) 0.0099(12)
O8 0.0819(15) 0.0928(17) 0.120(2) -0.0361(15) -0.0266(14) 0.0447(14)
O7 0.0826(15) 0.1137(19) 0.0923(16) 0.0313(14) 0.0295(13) 0.0573(14)
O6 0.0921(17) 0.141(3) 0.131(2) 0.052(2) 0.0282(17) 0.0806(19)
N6 0.0570(12) 0.0709(13) 0.0683(13) 0.0098(11) -0.0011(10) 0.0347(11)
N2 0.0629(13) 0.0694(14) 0.0700(14) 0.0163(11) 0.0070(11) 0.0306(11)
N4 0.0729(15) 0.0742(15) 0.0746(15) -0.0082(12) -0.0153(12) 0.0375(13)
C1 0.0531(13) 0.0592(14) 0.0745(17) 0.0180(12) 0.0007(12) 0.0253(11)
C21 0.0691(16) 0.0587(14) 0.0767(17) 0.0233(13) 0.0148(14) 0.0392(13)
N5 0.0679(14) 0.0671(14) 0.0697(15) 0.0072(11) -0.0068(11) 0.0250(11)
C00L 0.0603(16) 0.0800(19) 0.0820(19) 0.0032(16) 0.0005(14) 0.0394(15)
O9 0.124(3) 0.0906(19) 0.193(4) -0.017(2) -0.056(3) 0.063(2)
O12 0.108(2) 0.0880(18) 0.104(2) 0.0214(15) 0.0055(17) -0.0045(16)
C10 0.0647(16) 0.0744(17) 0.101(2) 0.0315(16) 0.0009(15) 0.0384(14)
C6 0.0656(16) 0.0765(18) 0.0696(17) 0.0180(14) -0.0012(13) 0.0327(14)
C2 0.0685(17) 0.0803(19) 0.0759(18) 0.0196(15) 0.0006(14) 0.0388(15)
C26 0.0687(17) 0.0696(16) 0.0753(18) 0.0177(14) 0.0091(14) 0.0336(14)
C34 0.0642(15) 0.0732(17) 0.0812(18) 0.0172(15) -0.0068(14) 0.0360(14)
C36 0.078(2) 0.104(2) 0.0723(19) 0.0100(17) 0.0097(16) 0.0497(19)
C3 0.0678(18) 0.104(2) 0.094(2) 0.0178(19) -0.0104(16) 0.0470(18)
C18 0.0711(18) 0.0723(18) 0.079(2) 0.0127(15) -0.0002(16) 0.0248(15)
C7 0.0563(13) 0.0603(14) 0.0697(16) 0.0175(12) 0.0012(12) 0.0261(11)
C42 0.084(2) 0.0724(19) 0.079(2) 0.0138(16) -0.0080(17) 0.0178(16)
C32 0.0617(15) 0.0674(16) 0.0655(16) 0.0148(13) 0.0031(12) 0.0298(13)
C39 0.083(2) 0.082(2) 0.109(3) -0.015(2) -0.018(2) 0.0450(19)
C12 0.0793(19) 0.0596(16) 0.100(2) 0.0071(15) -0.0002(17) 0.0399(15)
C38 0.110(3) 0.132(4) 0.095(3) 0.034(3) 0.036(3) 0.041(3)
C11 0.0627(14) 0.0595(14) 0.0791(18) 0.0183(13) 0.0056(13) 0.0370(12)
C4 0.0656(18) 0.110(3) 0.097(3) 0.019(2) 0.0122(17) 0.0436(19)
C5 0.0722(19) 0.097(2) 0.084(2) 0.0197(18) 0.0129(16) 0.0392(17)
C31 0.083(2) 0.079(2) 0.097(2) 0.0218(18) 0.0072(18) 0.0389(17)
C35 0.0622(15) 0.0708(16) 0.0648(16) 0.0086(13) 0.0007(12) 0.0361(13)
C15 0.0655(17) 0.083(2) 0.088(2) 0.0177(16) 0.0127(15) 0.0391(15)
C14 0.089(2) 0.0661(19) 0.132(3) 0.000(2) -0.007(2) 0.0304(18)
C27 0.106(3) 0.0749(19) 0.082(2) 0.0084(16) -0.0003(19) 0.0416(19)
C13 0.115(3) 0.076(2) 0.131(3) 0.006(2) 0.011(3) 0.064(2)
C33 0.0599(15) 0.0712(17) 0.0821(19) 0.0125(14) -0.0123(14) 0.0282(13)
C22 0.106(3) 0.0643(17) 0.113(3) 0.0161(17) 0.026(2) 0.0544(18)
C8 0.0643(16) 0.084(2) 0.096(2) 0.0431(18) 0.0077(16) 0.0367(15)
C28 0.133(4) 0.077(2) 0.103(3) -0.007(2) 0.011(3) 0.045(2)
C37 0.106(3) 0.144(4) 0.111(3) -0.005(3) 0.017(2) 0.083(3)
C29 0.131(4) 0.079(2) 0.122(4) 0.016(2) 0.027(3) 0.056(3)
C01H 0.118(4) 0.134(4) 0.164(5) -0.028(4) 0.040(4) 0.063(3)
C23 0.123(4) 0.065(2) 0.167(5) 0.016(3) 0.023(3) 0.037(2)
C01J 0.081(3) 0.116(4) 0.203(6) 0.011(4) 0.051(3) 0.037(3)
C24 0.162(5) 0.110(3) 0.136(4) 0.000(3) 0.041(4) 0.089(4)
C25 0.149(4) 0.111(3) 0.129(4) 0.031(3) 0.014(3) 0.098(3)
C30 0.116(3) 0.095(3) 0.122(3) 0.039(3) 0.020(3) 0.063(2)
C01N 0.107(3) 0.143(4) 0.180(5) -0.004(4) -0.002(4) 0.087(4)
C01O 0.069(2) 0.104(3) 0.148(4) -0.010(3) 0.018(2) 0.049(2)
C16 0.099(3) 0.156(5) 0.113(3) 0.027(3) 0.046(3) 0.065(3)
C19 0.126(4) 0.094(3) 0.121(4) 0.002(3) -0.018(3) -0.001(3)
C40 0.129(4) 0.093(3) 0.177(5) -0.051(3) -0.036(4) 0.055(3)
C43 0.166(6) 0.122(5) 0.143(5) 0.055(4) 0.034(4) 0.012(4)
C41 0.129(5) 0.165(7) 0.196(8) -0.078(6) -0.014(5) 0.022(5)
C17 0.201(9) 0.239(10) 0.255(11) 0.129(9) 0.156(9) 0.111(8)
C44 0.197(9) 0.192(9) 0.253(12) 0.068(9) 0.112(9) 0.037(8)
C20 0.155(6) 0.092(4) 0.215(8) 0.029(4) -0.013(5) 0.003(4)

loop_
_atom_type_symbol
_atom_type_description
_atom_type_scat_dispersion_real
_atom_type_scat_dispersion_imag
_atom_type_scat_source
C C 0.0137 0.0067 'International Tables Vol C Tables 4.2.6.8 and 6.1.1.4'
H H 0.0000 0.0000 'International Tables Vol C Tables 4.2.6.8 and 6.1.1.4'
N N 0.0241 0.0134 'International Tables Vol C Tables 4.2.6.8 and 6.1.1.4'
O O 0.0389 0.0241 'International Tables Vol C Tables 4.2.6.8 and 6.1.1.4'

loop_
_geom_angle_atom_site_label_1
_geom_angle_atom_site_label_2
_geom_angle_atom_site_label_3
_geom_angle
_geom_angle_site_symmetry_1
_geom_angle_site_symmetry_3
_geom_angle_publ_flag
C21 O2 C22 121.0(3) . . ?
C00L O11 C01O 121.5(3) . . ?
N2 N3 H3 120.5 . . ?
C15 N3 H3 120.5 . . ?
C15 N3 N2 119.1(3) . . ?
C21 N1 C7 124.5(2) . . ?
C21 N1 C11 120.2(2) . . ?
C7 N1 C11 109.1(2) . . ?
C18 O4 C19 114.8(4) . . ?
C39 O8 C40 116.9(4) . . ?
C15 O7 C16 116.4(3) . . ?
C00L N6 C32 125.4(3) . . ?
C00L N6 C35 119.7(2) . . ?
C32 N6 C35 109.0(2) . . ?
N3 N2 C11 119.0(2) . . ?
C18 N2 N3 119.1(2) . . ?
C18 N2 C11 117.4(3) . . ?
N5 N4 H4A 120.2 . . ?
C39 N4 H4A 120.2 . . ?
C39 N4 N5 119.5(3) . . ?
C6 C1 C2 118.7(3) . . ?
C6 C1 C7 119.7(2) . . ?
C2 C1 C7 121.4(3) . . ?
O2 C21 N1 110.8(2) . . ?
O3 C21 O2 126.3(2) . . ?
O3 C21 N1 123.0(3) . . ?
N4 N5 C35 119.2(3) . . ?
C42 N5 N4 118.9(3) . . ?
C42 N5 C35 116.9(3) . . ?
O11 C00L N6 111.3(3) . . ?
O10 C00L O11 125.5(3) . . ?
O10 C00L N6 123.1(3) . . ?
C42 O12 C43 113.7(4) . . ?
O1 C10 C11 123.2(3) . . ?
O1 C10 C8 129.5(3) . . ?
C8 C10 C11 106.8(2) . . ?
C1 C6 H6 119.8 . . ?
C5 C6 C1 120.5(3) . . ?
C5 C6 H6 119.8 . . ?
C1 C2 H2 120.0 . . ?
C3 C2 C1 120.1(3) . . ?
C3 C2 H2 120.0 . . ?
C31 C26 C32 122.0(3) . . ?
C31 C26 C27 118.0(3) . . ?
C27 C26 C32 119.9(3) . . ?
O14 C34 C35 123.6(3) . . ?
O14 C34 C33 129.0(3) . . ?
C33 C34 C35 107.1(2) . . ?
C38 C36 H36 107.7 . . ?
C38 C36 C37 109.0(4) . . ?
C35 C36 H36 107.7 . . ?
C35 C36 C38 111.7(3) . . ?
C35 C36 C37 112.9(4) . . ?
C37 C36 H36 107.7 . . ?
C2 C3 H3A 119.8 . . ?
C2 C3 C4 120.4(3) . . ?
C4 C3 H3A 119.8 . . ?
O5 C18 O4 126.2(3) . . ?
O5 C18 N2 123.2(3) . . ?
O4 C18 N2 110.6(3) . . ?
N1 C7 C1 121.7(2) . . ?
C8 C7 N1 110.9(3) . . ?
C8 C7 C1 126.7(3) . . ?
O13 C42 N5 121.9(3) . . ?
O13 C42 O12 126.3(4) . . ?
O12 C42 N5 111.7(3) . . ?
N6 C32 C26 122.0(3) . . ?
C33 C32 N6 111.2(3) . . ?
C33 C32 C26 126.2(3) . . ?
O8 C39 N4 108.0(3) . . ?
O9 C39 O8 125.9(4) . . ?
O9 C39 N4 126.1(3) . . ?
C11 C12 H12 107.2 . . ?
C14 C12 H12 107.2 . . ?
C14 C12 C11 111.7(3) . . ?
C13 C12 H12 107.2 . . ?
C13 C12 C11 113.5(3) . . ?
C13 C12 C14 109.7(3) . . ?
C36 C38 H38A 109.5 . . ?
C36 C38 H38B 109.5 . . ?
C36 C38 H38C 109.5 . . ?
H38A C38 H38B 109.5 . . ?
H38A C38 H38C 109.5 . . ?
H38B C38 H38C 109.5 . . ?
N1 C11 C10 100.6(2) . . ?
N1 C11 C12 109.7(2) . . ?
N2 C11 N1 112.3(2) . . ?
N2 C11 C10 112.1(2) . . ?
N2 C11 C12 111.4(3) . . ?
C12 C11 C10 110.2(2) . . ?
C3 C4 H4 120.1 . . ?
C5 C4 C3 119.7(3) . . ?
C5 C4 H4 120.1 . . ?
C6 C5 C4 120.6(4) . . ?
C6 C5 H5 119.7 . . ?
C4 C5 H5 119.7 . . ?
C26 C31 H31 119.4 . . ?
C30 C31 C26 121.1(4) . . ?
C30 C31 H31 119.4 . . ?
N6 C35 C34 100.6(2) . . ?
N6 C35 C36 110.4(3) . . ?
N5 C35 N6 112.1(2) . . ?
N5 C35 C34 111.3(2) . . ?
N5 C35 C36 111.4(3) . . ?
C36 C35 C34 110.5(3) . . ?
O7 C15 N3 107.7(3) . . ?
O6 C15 N3 127.2(3) . . ?
O6 C15 O7 125.1(3) . . ?
C12 C14 H14A 109.5 . . ?
C12 C14 H14B 109.5 . . ?
C12 C14 H14C 109.5 . . ?
H14A C14 H14B 109.5 . . ?
H14A C14 H14C 109.5 . . ?
H14B C14 H14C 109.5 . . ?
C26 C27 H27 119.5 . . ?
C28 C27 C26 121.1(4) . . ?
C28 C27 H27 119.5 . . ?
C12 C13 H13A 109.5 . . ?
C12 C13 H13B 109.5 . . ?
C12 C13 H13C 109.5 . . ?
H13A C13 H13B 109.5 . . ?
H13A C13 H13C 109.5 . . ?
H13B C13 H13C 109.5 . . ?
C34 C33 H33 124.9 . . ?
C32 C33 C34 110.3(3) . . ?
C32 C33 H33 124.9 . . ?
O2 C22 C23 109.0(3) . . ?
O2 C22 C24 99.8(3) . . ?
O2 C22 C25 110.6(3) . . ?
C23 C22 C24 109.9(5) . . ?
C23 C22 C25 115.2(4) . . ?
C25 C22 C24 111.2(4) . . ?
C10 C8 H8 124.4 . . ?
C7 C8 C10 111.1(3) . . ?
C7 C8 H8 124.4 . . ?
C27 C28 H28 120.2 . . ?
C29 C28 C27 119.7(4) . . ?
C29 C28 H28 120.2 . . ?
C36 C37 H37A 109.5 . . ?
C36 C37 H37B 109.5 . . ?
C36 C37 H37C 109.5 . . ?
H37A C37 H37B 109.5 . . ?
H37A C37 H37C 109.5 . . ?
H37B C37 H37C 109.5 . . ?
C28 C29 H29 119.9 . . ?
C30 C29 C28 120.3(4) . . ?
C30 C29 H29 119.9 . . ?
H01A C01H H01B 109.5 . . ?
H01A C01H H01C 109.5 . . ?
H01B C01H H01C 109.5 . . ?
C01O C01H H01A 109.5 . . ?
C01O C01H H01B 109.5 . . ?
C01O C01H H01C 109.5 . . ?
C22 C23 H23A 109.5 . . ?
C22 C23 H23B 109.5 . . ?
C22 C23 H23C 109.5 . . ?
H23A C23 H23B 109.5 . . ?
H23A C23 H23C 109.5 . . ?
H23B C23 H23C 109.5 . . ?
H01D C01J H01E 109.5 . . ?
H01D C01J H01F 109.5 . . ?
H01E C01J H01F 109.5 . . ?
C01O C01J H01D 109.5 . . ?
C01O C01J H01E 109.5 . . ?
C01O C01J H01F 109.5 . . ?
C22 C24 H24A 109.5 . . ?
C22 C24 H24B 109.5 . . ?
C22 C24 H24C 109.5 . . ?
H24A C24 H24B 109.5 . . ?
H24A C24 H24C 109.5 . . ?
H24B C24 H24C 109.5 . . ?
C22 C25 H25A 109.5 . . ?
C22 C25 H25B 109.5 . . ?
C22 C25 H25C 109.5 . . ?
H25A C25 H25B 109.5 . . ?
H25A C25 H25C 109.5 . . ?
H25B C25 H25C 109.5 . . ?
C31 C30 H30 120.1 . . ?
C29 C30 C31 119.9(4) . . ?
C29 C30 H30 120.1 . . ?
H01G C01N H01H 109.5 . . ?
H01G C01N H01I 109.5 . . ?
H01H C01N H01I 109.5 . . ?
C01O C01N H01G 109.5 . . ?
C01O C01N H01H 109.5 . . ?
C01O C01N H01I 109.5 . . ?
O11 C01O C01H 100.3(4) . . ?
C01J C01O O11 109.1(4) . . ?
C01J C01O C01H 109.9(6) . . ?
C01N C01O O11 109.9(4) . . ?
C01N C01O C01H 112.8(5) . . ?
C01N C01O C01J 114.0(5) . . ?
O7 C16 H16A 110.6 . . ?
O7 C16 H16B 110.6 . . ?
O7 C16 C17 105.7(5) . . ?
H16A C16 H16B 108.7 . . ?
C17 C16 H16A 110.6 . . ?
C17 C16 H16B 110.6 . . ?
O4 C19 H19A 109.3 . . ?
O4 C19 H19B 109.3 . . ?
H19A C19 H19B 108.0 . . ?
C20 C19 O4 111.6(6) . . ?
C20 C19 H19A 109.3 . . ?
C20 C19 H19B 109.3 . . ?
O8 C40 H40A 109.4 . . ?
O8 C40 H40B 109.4 . . ?
H40A C40 H40B 108.0 . . ?
C41 C40 O8 111.4(6) . . ?
C41 C40 H40A 109.4 . . ?
C41 C40 H40B 109.4 . . ?
O12 C43 H43A 110.6 . . ?
O12 C43 H43B 110.6 . . ?
H43A C43 H43B 108.8 . . ?
C44 C43 O12 105.5(7) . . ?
C44 C43 H43A 110.6 . . ?
C44 C43 H43B 110.6 . . ?
C40 C41 H41A 109.5 . . ?
C40 C41 H41B 109.5 . . ?
C40 C41 H41C 109.5 . . ?
H41A C41 H41B 109.5 . . ?
H41A C41 H41C 109.5 . . ?
H41B C41 H41C 109.5 . . ?
C16 C17 H17A 109.5 . . ?
C16 C17 H17B 109.5 . . ?
C16 C17 H17C 109.5 . . ?
H17A C17 H17B 109.5 . . ?
H17A C17 H17C 109.5 . . ?
H17B C17 H17C 109.5 . . ?
C43 C44 H44A 109.5 . . ?
C43 C44 H44B 109.5 . . ?
C43 C44 H44C 109.5 . . ?
H44A C44 H44B 109.5 . . ?
H44A C44 H44C 109.5 . . ?
H44B C44 H44C 109.5 . . ?
C19 C20 H20A 109.5 . . ?
C19 C20 H20B 109.5 . . ?
C19 C20 H20C 109.5 . . ?
H20A C20 H20B 109.5 . . ?
H20A C20 H20C 109.5 . . ?
H20B C20 H20C 109.5 . . ?

loop_
_geom_bond_atom_site_label_1
_geom_bond_atom_site_label_2
_geom_bond_distance
_geom_bond_site_symmetry_2
_geom_bond_publ_flag
O2 C21 1.326(4) . ?
O2 C22 1.474(4) . ?
O3 C21 1.197(4) . ?
O13 C42 1.209(5) . ?
O1 C10 1.209(4) . ?
O14 C34 1.221(4) . ?
O5 C18 1.196(4) . ?
O11 C00L 1.332(4) . ?
O11 C01O 1.496(4) . ?
N3 H3 0.8600 . ?
N3 N2 1.400(4) . ?
N3 C15 1.354(4) . ?
N1 C21 1.391(3) . ?
N1 C7 1.412(4) . ?
N1 C11 1.513(4) . ?
O10 C00L 1.208(4) . ?
O4 C18 1.335(4) . ?
O4 C19 1.442(6) . ?
O8 C39 1.328(5) . ?
O8 C40 1.441(6) . ?
O7 C15 1.335(5) . ?
O7 C16 1.437(5) . ?
O6 C15 1.203(4) . ?
N6 C00L 1.373(4) . ?
N6 C32 1.400(4) . ?
N6 C35 1.511(4) . ?
N2 C18 1.376(4) . ?
N2 C11 1.448(4) . ?
N4 H4A 0.8600 . ?
N4 N5 1.389(4) . ?
N4 C39 1.364(5) . ?
C1 C6 1.388(5) . ?
C1 C2 1.398(4) . ?
C1 C7 1.474(4) . ?
N5 C42 1.384(5) . ?
N5 C35 1.453(4) . ?
O9 C39 1.196(5) . ?
O12 C42 1.314(5) . ?
O12 C43 1.509(8) . ?
C10 C11 1.557(5) . ?
C10 C8 1.434(5) . ?
C6 H6 0.9300 . ?
C6 C5 1.370(5) . ?
C2 H2 0.9300 . ?
C2 C3 1.372(5) . ?
C26 C32 1.474(5) . ?
C26 C31 1.380(5) . ?
C26 C27 1.384(5) . ?
C34 C35 1.549(4) . ?
C34 C33 1.429(5) . ?
C36 H36 0.9800 . ?
C36 C38 1.534(7) . ?
C36 C35 1.531(5) . ?
C36 C37 1.537(6) . ?
C3 H3A 0.9300 . ?
C3 C4 1.379(6) . ?
C7 C8 1.340(4) . ?
C32 C33 1.352(4) . ?
C12 H12 0.9800 . ?
C12 C11 1.546(5) . ?
C12 C14 1.537(6) . ?
C12 C13 1.534(5) . ?
C38 H38A 0.9600 . ?
C38 H38B 0.9600 . ?
C38 H38C 0.9600 . ?
C4 H4 0.9300 . ?
C4 C5 1.372(6) . ?
C5 H5 0.9300 . ?
C31 H31 0.9300 . ?
C31 C30 1.374(6) . ?
C14 H14A 0.9600 . ?
C14 H14B 0.9600 . ?
C14 H14C 0.9600 . ?
C27 H27 0.9300 . ?
C27 C28 1.375(6) . ?
C13 H13A 0.9600 . ?
C13 H13B 0.9600 . ?
C13 H13C 0.9600 . ?
C33 H33 0.9300 . ?
C22 C23 1.488(7) . ?
C22 C24 1.538(7) . ?
C22 C25 1.501(7) . ?
C8 H8 0.9300 . ?
C28 H28 0.9300 . ?
C28 C29 1.371(8) . ?
C37 H37A 0.9600 . ?
C37 H37B 0.9600 . ?
C37 H37C 0.9600 . ?
C29 H29 0.9300 . ?
C29 C30 1.367(8) . ?
C01H H01A 0.9600 . ?
C01H H01B 0.9600 . ?
C01H H01C 0.9600 . ?
C01H C01O 1.533(8) . ?
C23 H23A 0.9600 . ?
C23 H23B 0.9600 . ?
C23 H23C 0.9600 . ?
C01J H01D 0.9600 . ?
C01J H01E 0.9600 . ?
C01J H01F 0.9600 . ?
C01J C01O 1.487(8) . ?
C24 H24A 0.9600 . ?
C24 H24B 0.9600 . ?
C24 H24C 0.9600 . ?
C25 H25A 0.9600 . ?
C25 H25B 0.9600 . ?
C25 H25C 0.9600 . ?
C30 H30 0.9300 . ?
C01N H01G 0.9600 . ?
C01N H01H 0.9600 . ?
C01N H01I 0.9600 . ?
C01N C01O 1.486(9) . ?
C16 H16A 0.9700 . ?
C16 H16B 0.9700 . ?
C16 C17 1.479(12) . ?
C19 H19A 0.9700 . ?
C19 H19B 0.9700 . ?
C19 C20 1.355(10) . ?
C40 H40A 0.9700 . ?
C40 H40B 0.9700 . ?
C40 C41 1.367(10) . ?
C43 H43A 0.9700 . ?
C43 H43B 0.9700 . ?
C43 C44 1.372(13) . ?
C41 H41A 0.9600 . ?
C41 H41B 0.9600 . ?
C41 H41C 0.9600 . ?
C17 H17A 0.9600 . ?
C17 H17B 0.9600 . ?
C17 H17C 0.9600 . ?
C44 H44A 0.9600 . ?
C44 H44B 0.9600 . ?
C44 H44C 0.9600 . ?
C20 H20A 0.9600 . ?
C20 H20B 0.9600 . ?
C20 H20C 0.9600 . ?

loop_
_geom_torsion_atom_site_label_1
_geom_torsion_atom_site_label_2
_geom_torsion_atom_site_label_3
_geom_torsion_atom_site_label_4
_geom_torsion
_geom_torsion_site_symmetry_1
_geom_torsion_site_symmetry_2
_geom_torsion_site_symmetry_3
_geom_torsion_site_symmetry_4
_geom_torsion_publ_flag
O1 C10 C11 N1 176.4(3) . . . . ?
O1 C10 C11 N2 56.8(4) . . . . ?
O1 C10 C11 C12 -67.9(4) . . . . ?
O1 C10 C8 C7 178.3(4) . . . . ?
O14 C34 C35 N6 173.9(3) . . . . ?
O14 C34 C35 N5 54.9(4) . . . . ?
O14 C34 C35 C36 -69.5(4) . . . . ?
O14 C34 C33 C32 -178.4(4) . . . . ?
N3 N2 C18 O5 -170.4(3) . . . . ?
N3 N2 C18 O4 9.8(4) . . . . ?
N3 N2 C11 N1 94.1(3) . . . . ?
N3 N2 C11 C10 -153.5(3) . . . . ?
N3 N2 C11 C12 -29.4(3) . . . . ?
N1 C7 C8 C10 2.2(4) . . . . ?
N6 C32 C33 C34 -0.1(4) . . . . ?
N2 N3 C15 O7 165.4(3) . . . . ?
N2 N3 C15 O6 -17.4(6) . . . . ?
N4 N5 C42 O13 -168.1(4) . . . . ?
N4 N5 C42 O12 13.3(5) . . . . ?
N4 N5 C35 N6 95.5(3) . . . . ?
N4 N5 C35 C34 -152.6(3) . . . . ?
N4 N5 C35 C36 -28.7(4) . . . . ?
C1 C6 C5 C4 -0.2(6) . . . . ?
C1 C2 C3 C4 0.9(6) . . . . ?
C1 C7 C8 C10 -168.5(3) . . . . ?
C21 O2 C22 C23 69.5(5) . . . . ?
C21 O2 C22 C24 -175.4(4) . . . . ?
C21 O2 C22 C25 -58.2(5) . . . . ?
C21 N1 C7 C1 -46.1(4) . . . . ?
C21 N1 C7 C8 142.6(3) . . . . ?
C21 N1 C11 N2 -22.2(4) . . . . ?
C21 N1 C11 C10 -141.6(3) . . . . ?
C21 N1 C11 C12 102.2(3) . . . . ?
N5 N4 C39 O8 169.1(3) . . . . ?
N5 N4 C39 O9 -12.1(8) . . . . ?
C00L O11 C01O C01H 179.9(5) . . . . ?
C00L O11 C01O C01J 64.6(6) . . . . ?
C00L O11 C01O C01N -61.1(5) . . . . ?
C00L N6 C32 C26 -44.3(4) . . . . ?
C00L N6 C32 C33 143.8(3) . . . . ?
C00L N6 C35 N5 -23.2(4) . . . . ?
C00L N6 C35 C34 -141.6(3) . . . . ?
C00L N6 C35 C36 101.6(3) . . . . ?
C6 C1 C2 C3 0.2(5) . . . . ?
C6 C1 C7 N1 157.0(3) . . . . ?
C6 C1 C7 C8 -33.2(5) . . . . ?
C2 C1 C6 C5 -0.6(5) . . . . ?
C2 C1 C7 N1 -27.4(4) . . . . ?
C2 C1 C7 C8 142.4(4) . . . . ?
C2 C3 C4 C5 -1.7(6) . . . . ?
C26 C32 C33 C34 -171.6(3) . . . . ?
C26 C31 C30 C29 0.6(7) . . . . ?
C26 C27 C28 C29 1.6(8) . . . . ?
C3 C4 C5 C6 1.3(6) . . . . ?
C18 O4 C19 C20 171.6(7) . . . . ?
C18 N2 C11 N1 -61.9(3) . . . . ?
C18 N2 C11 C10 50.5(4) . . . . ?
C18 N2 C11 C12 174.5(3) . . . . ?
C7 N1 C21 O2 -4.0(4) . . . . ?
C7 N1 C21 O3 176.4(3) . . . . ?
C7 N1 C11 N2 131.3(3) . . . . ?
C7 N1 C11 C10 12.0(3) . . . . ?
C7 N1 C11 C12 -104.2(3) . . . . ?
C7 C1 C6 C5 175.2(3) . . . . ?
C7 C1 C2 C3 -175.5(3) . . . . ?
C42 N5 C35 N6 -59.1(4) . . . . ?
C42 N5 C35 C34 52.8(4) . . . . ?
C42 N5 C35 C36 176.7(3) . . . . ?
C42 O12 C43 C44 -178.8(9) . . . . ?
C32 N6 C00L O11 -8.3(5) . . . . ?
C32 N6 C00L O10 173.1(3) . . . . ?
C32 N6 C35 N5 131.1(2) . . . . ?
C32 N6 C35 C34 12.7(3) . . . . ?
C32 N6 C35 C36 -104.1(3) . . . . ?
C32 C26 C31 C30 -176.1(4) . . . . ?
C32 C26 C27 C28 175.0(4) . . . . ?
C39 O8 C40 C41 171.2(7) . . . . ?
C39 N4 N5 C42 -81.2(5) . . . . ?
C39 N4 N5 C35 124.7(4) . . . . ?
C38 C36 C35 N6 49.4(4) . . . . ?
C38 C36 C35 N5 174.6(4) . . . . ?
C38 C36 C35 C34 -61.0(4) . . . . ?
C11 N1 C21 O2 145.3(3) . . . . ?
C11 N1 C21 O3 -34.3(4) . . . . ?
C11 N1 C7 C1 161.7(2) . . . . ?
C11 N1 C7 C8 -9.6(4) . . . . ?
C11 N2 C18 O5 -14.4(5) . . . . ?
C11 N2 C18 O4 165.8(3) . . . . ?
C11 C10 C8 C7 5.8(4) . . . . ?
C31 C26 C32 N6 -25.3(5) . . . . ?
C31 C26 C32 C33 145.4(4) . . . . ?
C31 C26 C27 C28 -1.5(6) . . . . ?
C35 N6 C00L O11 141.4(3) . . . . ?
C35 N6 C00L O10 -37.1(5) . . . . ?
C35 N6 C32 C26 163.2(3) . . . . ?
C35 N6 C32 C33 -8.7(3) . . . . ?
C35 N5 C42 O13 -13.4(6) . . . . ?
C35 N5 C42 O12 168.0(4) . . . . ?
C35 C34 C33 C32 8.5(4) . . . . ?
C15 N3 N2 C18 -75.9(4) . . . . ?
C15 N3 N2 C11 128.5(3) . . . . ?
C15 O7 C16 C17 163.3(7) . . . . ?
C14 C12 C11 N1 51.9(3) . . . . ?
C14 C12 C11 N2 176.9(3) . . . . ?
C14 C12 C11 C10 -58.0(4) . . . . ?
C27 C26 C32 N6 158.3(3) . . . . ?
C27 C26 C32 C33 -31.1(5) . . . . ?
C27 C26 C31 C30 0.4(6) . . . . ?
C27 C28 C29 C30 -0.5(8) . . . . ?
C13 C12 C11 N1 176.5(3) . . . . ?
C13 C12 C11 N2 -58.4(4) . . . . ?
C13 C12 C11 C10 66.7(4) . . . . ?
C33 C34 C35 N6 -12.5(3) . . . . ?
C33 C34 C35 N5 -131.5(3) . . . . ?
C33 C34 C35 C36 104.2(3) . . . . ?
C22 O2 C21 O3 -1.6(5) . . . . ?
C22 O2 C21 N1 178.7(3) . . . . ?
C8 C10 C11 N1 -10.5(3) . . . . ?
C8 C10 C11 N2 -130.0(3) . . . . ?
C8 C10 C11 C12 105.3(3) . . . . ?
C28 C29 C30 C31 -0.6(8) . . . . ?
C37 C36 C35 N6 172.7(3) . . . . ?
C37 C36 C35 N5 -62.1(4) . . . . ?
C37 C36 C35 C34 62.3(4) . . . . ?
C01O O11 C00L O10 -1.6(6) . . . . ?
C01O O11 C00L N6 179.9(4) . . . . ?
C16 O7 C15 N3 176.6(4) . . . . ?
C16 O7 C15 O6 -0.7(6) . . . . ?
C19 O4 C18 O5 -4.4(7) . . . . ?
C19 O4 C18 N2 175.3(5) . . . . ?
C40 O8 C39 N4 177.0(5) . . . . ?
C40 O8 C39 O9 -1.8(9) . . . . ?
C43 O12 C42 O13 0.1(8) . . . . ?
C43 O12 C42 N5 178.6(5) . . . . ?
